data_2227876
loop_
_publ_author_name
'Zhu, Li-Cai'

_publ_section_title
;
 Anilinium 3-(4-hydroxy-3-methoxyphenyl)prop-2-enoate
;
_journal_coeditor_code OM2374
_journal_issue 11
_journal_name_full 'Acta Crystallographica Section E'
_journal_page_first o3008
_journal_paper_doi 10.1107/S1600536810043412
_journal_volume 66
_journal_year 2010
_chemical_formula_iupac 'C6 H8 N + , C10 H9 O4 -'
_chemical_formula_moiety 'C6 H8 N +, C10 H9 O4 -'
_chemical_formula_sum 'C16 H17 N O4'
_chemical_formula_weight 287.31
_chemical_name_systematic
;
Anilinium 3-(4-hydroxy-3-methoxyphenyl)prop-2-enoate
;
_space_group_IT_number 19
_symmetry_cell_setting orthorhombic
_symmetry_space_group_name_Hall 'P 2ac 2ab'
_symmetry_space_group_name_H-M 'P 21 21 21'
_atom_sites_solution_hydrogens geom
_atom_sites_solution_primary direct
_atom_sites_solution_secondary difmap
_audit_creation_method SHELXL97
_cell_angle_alpha 90.00
_cell_angle_beta 90.00
_cell_angle_gamma 90.00
_cell_formula_units_Z 4
_cell_length_a 6.2047(7)
_cell_length_b 8.2668(9)
_cell_length_c 28.790(3)
_cell_measurement_reflns_used 2062
_cell_measurement_temperature 296(2)
_cell_measurement_theta_max 23.09
_cell_measurement_theta_min 2.56
_cell_volume 1476.7(3)
_computing_cell_refinement 'SAINT (Bruker, 2004)'
_computing_data_collection 'APEX2 (Bruker, 2004)'
_computing_data_reduction 'SAINT (Bruker, 2004)'
_computing_molecular_graphics 'SHELXTL (Sheldrick, 2008)'
_computing_publication_material 'SHELXL97 (Sheldrick, 2008)'
_computing_structure_refinement 'SHELXL97 (Sheldrick, 2008)'
_computing_structure_solution 'SHELXS97 (Sheldrick, 2008)'
_diffrn_ambient_temperature 296(2)
_diffrn_measured_fraction_theta_full 0.999
_diffrn_measured_fraction_theta_max 0.999
_diffrn_measurement_device_type 'Bruker APEXII area-detector'
_diffrn_measurement_method '\f and \w'
_diffrn_radiation_monochromator graphite
_diffrn_radiation_source 'fine-focus sealed tube'
_diffrn_radiation_type MoK\a
_diffrn_radiation_wavelength 0.71073
_diffrn_reflns_av_R_equivalents 0.0305
_diffrn_reflns_av_sigmaI/netI 0.0235
_diffrn_reflns_limit_h_max 7
_diffrn_reflns_limit_h_min -7
_diffrn_reflns_limit_k_max 6
_diffrn_reflns_limit_k_min -9
_diffrn_reflns_limit_l_max 34
_diffrn_reflns_limit_l_min -32
_diffrn_reflns_number 7666
_diffrn_reflns_theta_full 25.20
_diffrn_reflns_theta_max 25.20
_diffrn_reflns_theta_min 2.56
_exptl_absorpt_coefficient_mu 0.093
_exptl_absorpt_correction_type none
_exptl_crystal_colour colourless
_exptl_crystal_density_diffrn 1.292
_exptl_crystal_density_method 'not measured'
_exptl_crystal_description block
_exptl_crystal_F_000 608
_exptl_crystal_size_max 0.30
_exptl_crystal_size_mid 0.28
_exptl_crystal_size_min 0.25
_refine_diff_density_max 0.106
_refine_diff_density_min -0.106
_refine_ls_extinction_method none
_refine_ls_goodness_of_fit_ref 1.040
_refine_ls_hydrogen_treatment constr
_refine_ls_matrix_type full
_refine_ls_number_parameters 193
_refine_ls_number_reflns 1586
_refine_ls_number_restraints 0
_refine_ls_restrained_S_all 1.040
_refine_ls_R_factor_all 0.0413
_refine_ls_R_factor_gt 0.0317
_refine_ls_shift/su_max 0.001
_refine_ls_shift/su_mean 0.000
_refine_ls_structure_factor_coef Fsqd
_refine_ls_weighting_details 'calc w = 1/[\s^2^(Fo^2^)+(0.0375P)^2^+0.1700P] where P=(Fo^2^+2Fc^2^)/3'
_refine_ls_weighting_scheme calc
_refine_ls_wR_factor_gt 0.0738
_refine_ls_wR_factor_ref 0.0788
_reflns_number_gt 1325
_reflns_number_total 1586
_reflns_threshold_expression I>2\s(I)
_cod_data_source_file om2374.cif
_cod_data_source_block I
_cod_database_code 2227876
_cod_database_fobs_code 2227876

loop_
_symmetry_equiv_pos_as_xyz
'x, y, z'
'-x+1/2, -y, z+1/2'
'-x, y+1/2, -z+1/2'
'x+1/2, -y+1/2, -z'

loop_
_atom_site_type_symbol
_atom_site_label
_atom_site_fract_x
_atom_site_fract_y
_atom_site_fract_z
_atom_site_U_iso_or_equiv
_atom_site_adp_type
_atom_site_calc_flag
_atom_site_refinement_flags
_atom_site_occupancy
_atom_site_disorder_assembly
_atom_site_disorder_group
C C1 0.3231(5) 0.4376(3) 0.92787(9) 0.0626(7) Uani d . 1 . .
H H1 0.2083 0.5019 0.9183 0.075 Uiso calc R 1 . .
C C2 0.3238(7) 0.2733(4) 0.91830(10) 0.0799(10) Uani d . 1 . .
H H2 0.2092 0.2272 0.9022 0.096 Uiso calc R 1 . .
C C3 0.4919(7) 0.1789(4) 0.93232(10) 0.0794(10) Uani d . 1 . .
H H3 0.4919 0.0687 0.9258 0.095 Uiso calc R 1 . .
C C4 0.6609(7) 0.2469(4) 0.95602(11) 0.0792(9) Uani d . 1 . .
H H4 0.7752 0.1823 0.9657 0.095 Uiso calc R 1 . .
C C5 0.6628(5) 0.4108(3) 0.96573(9) 0.0609(7) Uani d . 1 . .
H H5 0.7778 0.4570 0.9817 0.073 Uiso calc R 1 . .
C C6 0.4920(4) 0.5044(3) 0.95139(7) 0.0422(5) Uani d . 1 . .
C C7 0.8501(4) 1.0202(3) 0.79047(7) 0.0434(6) Uani d . 1 . .
C C8 0.6513(4) 1.0959(3) 0.79226(7) 0.0494(6) Uani d . 1 . .
H H8 0.5777 1.1016 0.8204 0.059 Uiso calc R 1 . .
C C9 0.5597(4) 1.1639(3) 0.75247(8) 0.0509(6) Uani d . 1 . .
H H9 0.4288 1.2185 0.7543 0.061 Uiso calc R 1 . .
C C10 0.6649(4) 1.1496(3) 0.71042(7) 0.0447(6) Uani d . 1 . .
C C11 0.8608(4) 1.0664(3) 0.70800(7) 0.0417(6) Uani d . 1 . .
C C12 0.9540(4) 1.0060(3) 0.74787(8) 0.0443(6) Uani d . 1 . .
H H12 1.0876 0.9553 0.7463 0.053 Uiso calc R 1 . .
C C13 0.9606(4) 0.9557(3) 0.83187(7) 0.0451(6) Uani d . 1 . .
H H13 1.1098 0.9473 0.8299 0.054 Uiso calc R 1 . .
C C14 0.8738(4) 0.9089(3) 0.87121(7) 0.0437(6) Uani d . 1 . .
H H14 0.7250 0.9167 0.8744 0.052 Uiso calc R 1 . .
C C15 0.9992(4) 0.8447(3) 0.91045(7) 0.0375(5) Uani d . 1 . .
C C16 1.1413(5) 0.9702(4) 0.65865(9) 0.0711(9) Uani d . 1 . .
H H16A 1.1252 0.8615 0.6698 0.107 Uiso calc R 1 . .
H H16B 1.2524 1.0238 0.6760 0.107 Uiso calc R 1 . .
H H16C 1.1798 0.9681 0.6264 0.107 Uiso calc R 1 . .
N N1 0.4930(3) 0.6767(2) 0.96199(5) 0.0411(5) Uani d . 1 . .
H H1A 0.4750 0.6908 0.9924 0.062 Uiso calc R 1 . .
H H1B 0.3863 0.7252 0.9467 0.062 Uiso calc R 1 . .
H H1C 0.6184 0.7195 0.9533 0.062 Uiso calc R 1 . .
O O1 1.2000(3) 0.8328(2) 0.90760(5) 0.0467(4) Uani d . 1 . .
O O2 0.8938(3) 0.8013(2) 0.94615(5) 0.0536(5) Uani d . 1 . .
O O3 0.5753(3) 1.2193(3) 0.67198(5) 0.0578(5) Uani d . 1 . .
H H3A 0.6647 1.2222 0.6510 0.087 Uiso calc R 1 . .
O O4 0.9441(3) 1.0547(2) 0.66423(5) 0.0535(5) Uani d . 1 . .

loop_
_atom_site_aniso_label
_atom_site_aniso_U_11
_atom_site_aniso_U_22
_atom_site_aniso_U_33
_atom_site_aniso_U_12
_atom_site_aniso_U_13
_atom_site_aniso_U_23
C1 0.0678(18) 0.0590(18) 0.0609(16) -0.0043(16) -0.0183(15) -0.0011(14)
C2 0.105(3) 0.0604(19) 0.0737(19) -0.014(2) -0.012(2) -0.0107(17)
C3 0.116(3) 0.0483(17) 0.074(2) 0.002(2) 0.025(2) -0.0048(16)
C4 0.084(2) 0.063(2) 0.091(2) 0.0227(19) 0.013(2) 0.0134(17)
C5 0.0573(18) 0.0609(18) 0.0644(16) 0.0078(16) -0.0051(14) 0.0067(15)
C6 0.0482(14) 0.0475(14) 0.0309(11) 0.0000(12) 0.0042(11) 0.0030(10)
C7 0.0476(14) 0.0472(14) 0.0353(11) 0.0003(12) -0.0062(11) 0.0048(10)
C8 0.0545(16) 0.0578(15) 0.0358(12) 0.0016(14) 0.0036(12) 0.0035(12)
C9 0.0449(14) 0.0592(16) 0.0486(13) 0.0042(13) -0.0044(12) 0.0063(12)
C10 0.0461(14) 0.0510(14) 0.0370(12) -0.0037(13) -0.0093(11) 0.0065(11)
C11 0.0457(14) 0.0442(13) 0.0352(11) -0.0001(12) -0.0049(10) 0.0044(11)
C12 0.0443(14) 0.0475(14) 0.0411(12) 0.0034(12) -0.0045(10) 0.0058(11)
C13 0.0459(14) 0.0503(14) 0.0391(11) 0.0010(12) -0.0033(11) 0.0009(11)
C14 0.0428(14) 0.0536(14) 0.0348(11) 0.0025(12) -0.0047(10) -0.0010(11)
C15 0.0464(14) 0.0374(12) 0.0286(11) -0.0038(12) -0.0052(10) -0.0022(9)
C16 0.0608(19) 0.101(2) 0.0509(15) 0.0196(19) 0.0077(14) 0.0040(16)
N1 0.0404(10) 0.0512(12) 0.0317(9) 0.0005(10) -0.0024(8) 0.0043(8)
O1 0.0436(10) 0.0584(11) 0.0381(8) 0.0026(9) -0.0049(7) 0.0040(8)
O2 0.0523(10) 0.0775(12) 0.0310(8) -0.0123(10) -0.0013(7) 0.0068(8)
O3 0.0490(10) 0.0807(12) 0.0439(9) 0.0115(10) -0.0081(8) 0.0188(10)
O4 0.0577(11) 0.0665(11) 0.0364(8) 0.0128(10) -0.0014(8) 0.0083(8)

loop_
_atom_type_symbol
_atom_type_description
_atom_type_scat_dispersion_real
_atom_type_scat_dispersion_imag
_atom_type_scat_source
C C 0.0033 0.0016 'International Tables Vol C Tables 4.2.6.8 and 6.1.1.4'
H H 0.0000 0.0000 'International Tables Vol C Tables 4.2.6.8 and 6.1.1.4'
N N 0.0061 0.0033 'International Tables Vol C Tables 4.2.6.8 and 6.1.1.4'
O O 0.0106 0.0060 'International Tables Vol C Tables 4.2.6.8 and 6.1.1.4'

loop_
_geom_angle_atom_site_label_1
_geom_angle_atom_site_label_2
_geom_angle_atom_site_label_3
_geom_angle_site_symmetry_1
_geom_angle_site_symmetry_3
_geom_angle
_geom_angle_publ_flag
C6 C1 C2 . . 119.5(3) ?
C6 C1 H1 . . 120.3 ?
C2 C1 H1 . . 120.3 ?
C3 C2 C1 . . 120.3(3) ?
C3 C2 H2 . . 119.8 ?
C1 C2 H2 . . 119.8 ?
C2 C3 C4 . . 119.8(3) ?
C2 C3 H3 . . 120.1 ?
C4 C3 H3 . . 120.1 ?
C3 C4 C5 . . 120.6(3) ?
C3 C4 H4 . . 119.7 ?
C5 C4 H4 . . 119.7 ?
C6 C5 C4 . . 118.9(3) ?
C6 C5 H5 . . 120.6 ?
C4 C5 H5 . . 120.6 ?
C1 C6 C5 . . 120.9(2) ?
C1 C6 N1 . . 120.2(2) ?
C5 C6 N1 . . 118.9(2) ?
C8 C7 C12 . . 119.0(2) ?
C8 C7 C13 . . 123.2(2) ?
C12 C7 C13 . . 117.8(2) ?
C7 C8 C9 . . 120.9(2) ?
C7 C8 H8 . . 119.5 ?
C9 C8 H8 . . 119.5 ?
C10 C9 C8 . . 119.5(2) ?
C10 C9 H9 . . 120.3 ?
C8 C9 H9 . . 120.3 ?
O3 C10 C9 . . 118.8(2) ?
O3 C10 C11 . . 121.4(2) ?
C9 C10 C11 . . 119.8(2) ?
O4 C11 C12 . . 125.8(2) ?
O4 C11 C10 . . 114.18(19) ?
C12 C11 C10 . . 120.1(2) ?
C11 C12 C7 . . 120.6(2) ?
C11 C12 H12 . . 119.7 ?
C7 C12 H12 . . 119.7 ?
C14 C13 C7 . . 127.8(2) ?
C14 C13 H13 . . 116.1 ?
C7 C13 H13 . . 116.1 ?
C13 C14 C15 . . 123.5(2) ?
C13 C14 H14 . . 118.2 ?
C15 C14 H14 . . 118.2 ?
O1 C15 O2 . . 122.9(2) ?
O1 C15 C14 . . 120.3(2) ?
O2 C15 C14 . . 116.8(2) ?
O4 C16 H16A . . 109.5 ?
O4 C16 H16B . . 109.5 ?
H16A C16 H16B . . 109.5 ?
O4 C16 H16C . . 109.5 ?
H16A C16 H16C . . 109.5 ?
H16B C16 H16C . . 109.5 ?
C6 N1 H1A . . 109.5 ?
C6 N1 H1B . . 109.5 ?
H1A N1 H1B . . 109.5 ?
C6 N1 H1C . . 109.5 ?
H1A N1 H1C . . 109.5 ?
H1B N1 H1C . . 109.5 ?
C10 O3 H3A . . 109.5 ?
C11 O4 C16 . . 117.76(18) ?

loop_
_geom_bond_atom_site_label_1
_geom_bond_atom_site_label_2
_geom_bond_site_symmetry_2
_geom_bond_distance
_geom_bond_publ_flag
C1 C6 . 1.365(4) ?
C1 C2 . 1.386(4) ?
C1 H1 . 0.9300 ?
C2 C3 . 1.363(5) ?
C2 H2 . 0.9300 ?
C3 C4 . 1.372(5) ?
C3 H3 . 0.9300 ?
C4 C5 . 1.384(4) ?
C4 H4 . 0.9300 ?
C5 C6 . 1.375(4) ?
C5 H5 . 0.9300 ?
C6 N1 . 1.457(3) ?
C7 C8 . 1.384(4) ?
C7 C12 . 1.390(3) ?
C7 C13 . 1.475(3) ?
C8 C9 . 1.397(3) ?
C8 H8 . 0.9300 ?
C9 C10 . 1.381(3) ?
C9 H9 . 0.9300 ?
C10 O3 . 1.366(3) ?
C10 C11 . 1.399(3) ?
C11 O4 . 1.365(3) ?
C11 C12 . 1.379(3) ?
C12 H12 . 0.9300 ?
C13 C14 . 1.313(3) ?
C13 H13 . 0.9300 ?
C14 C15 . 1.470(3) ?
C14 H14 . 0.9300 ?
C15 O1 . 1.253(3) ?
C15 O2 . 1.270(3) ?
C16 O4 . 1.418(3) ?
C16 H16A . 0.9600 ?
C16 H16B . 0.9600 ?
C16 H16C . 0.9600 ?
N1 H1A . 0.8900 ?
N1 H1B . 0.8900 ?
N1 H1C . 0.8900 ?
O3 H3A . 0.8200 ?

loop_
_geom_hbond_atom_site_label_D
_geom_hbond_atom_site_label_H
_geom_hbond_atom_site_label_A
_geom_hbond_site_symmetry_A
_geom_hbond_distance_DH
_geom_hbond_distance_HA
_geom_hbond_distance_DA
_geom_hbond_angle_DHA
N1 H1A O2 4_467 0.89 1.84 2.721(2) 169.8
N1 H1B O1 1_455 0.89 1.84 2.724(2) 170.3
N1 H1C O2 . 0.89 1.85 2.730(3) 169.8
O3 H3A O1 3_756 0.82 2.09 2.841(2) 151.3
O3 H3A O4 . 0.82 2.25 2.671(2) 112.2

loop_
_cod_related_entry_id
_cod_related_entry_database
_cod_related_entry_code
1 ChemSpider 30656291
